data_4513937
loop_
_publ_author_name
'Dong, Haoxun'
'Xu, Lubin'
'Li, Shuai-Shuai'
'Wang, Liang'
'Shao, Chang-Lun'
'Xiao, Jian'

_publ_section_title
;
 Facile Synthesis of Azaarene-Substituted Hydroxycoumarins Possessing High
 Biological Activities via Three-Component C(sp(3))-H Functionalization.
;
_journal_issue 9
_journal_name_full 'ACS combinatorial science'
_journal_page_first 604
_journal_page_last 610
_journal_paper_doi 10.1021/acscombsci.6b00082
_journal_volume 18
_journal_year 2016
_chemical_formula_sum 'C25 H18 O3'
_chemical_formula_weight 366.39
_chemical_name_systematic
; 
 ? 
;
_space_group_crystal_system monoclinic
_space_group_IT_number 14
_space_group_name_Hall '-P 2ybc'
_space_group_name_H-M_alt 'P 1 21/c 1'
_symmetry_space_group_name_Hall '-P 2ybc'
_symmetry_space_group_name_H-M 'P 1 21/c 1'
_atom_sites_solution_hydrogens geom
_audit_creation_method SHELXL-2013
_cell_angle_alpha 90
_cell_angle_beta 99.420(2)
_cell_angle_gamma 90
_cell_formula_units_Z 4
_cell_length_a 13.3780(10)
_cell_length_b 9.4460(7)
_cell_length_c 15.0710(11)
_cell_measurement_reflns_used 9879
_cell_measurement_temperature 296(2)
_cell_measurement_theta_max 72.40
_cell_measurement_theta_min 3.35
_cell_volume 1878.8(2)
_computing_cell_refinement 'Bruker SAINT'
_computing_data_collection 'Bruker APEX2'
_computing_data_reduction 'Bruker SAINT'
_computing_molecular_graphics 'Bruker SHELXTL'
_computing_publication_material 'Bruker SHELXTL'
_computing_structure_refinement 'SHELXL-2013 (Sheldrick, 2013)'
_computing_structure_solution 'SHELXS-97 (Sheldrick, 2008)'
_diffrn_ambient_temperature 296(2)
_diffrn_measured_fraction_theta_full 0.998
_diffrn_measured_fraction_theta_max 0.996
_diffrn_measurement_device_type 'Bruker APEX-II CCD'
_diffrn_measurement_method '\f and \w scans'
_diffrn_radiation_type CuK\a
_diffrn_radiation_wavelength 1.54178
_diffrn_reflns_av_R_equivalents 0.0594
_diffrn_reflns_av_unetI/netI 0.0299
_diffrn_reflns_Laue_measured_fraction_full 0.998
_diffrn_reflns_Laue_measured_fraction_max 0.996
_diffrn_reflns_limit_h_max 16
_diffrn_reflns_limit_h_min -16
_diffrn_reflns_limit_k_max 10
_diffrn_reflns_limit_k_min -11
_diffrn_reflns_limit_l_max 18
_diffrn_reflns_limit_l_min -18
_diffrn_reflns_number 32398
_diffrn_reflns_point_group_measured_fraction_full 0.998
_diffrn_reflns_point_group_measured_fraction_max 0.996
_diffrn_reflns_theta_full 67.679
_diffrn_reflns_theta_max 72.430
_diffrn_reflns_theta_min 3.349
_exptl_absorpt_coefficient_mu 0.675
_exptl_absorpt_correction_type multi-scan
_exptl_absorpt_process_details sadabs
_exptl_crystal_density_diffrn 1.295
_exptl_crystal_F_000 768
_exptl_crystal_size_max 0.598
_exptl_crystal_size_mid 0.577
_exptl_crystal_size_min 0.490
_refine_diff_density_max 0.172
_refine_diff_density_min -0.263
_refine_diff_density_rms 0.045
_refine_ls_extinction_coef 0.0094(6)
_refine_ls_extinction_expression Fc^*^=kFc[1+0.001xFc^2^\l^3^/sin(2\q)]^-1/4^
_refine_ls_extinction_method SHELXL
_refine_ls_goodness_of_fit_ref 1.026
_refine_ls_hydrogen_treatment constr
_refine_ls_matrix_type full
_refine_ls_number_parameters 255
_refine_ls_number_reflns 3707
_refine_ls_number_restraints 0
_refine_ls_restrained_S_all 1.026
_refine_ls_R_factor_all 0.0443
_refine_ls_R_factor_gt 0.0425
_refine_ls_shift/su_max 0.001
_refine_ls_shift/su_mean 0.000
_refine_ls_structure_factor_coef Fsqd
_refine_ls_weighting_details 'w=1/[\s^2^(Fo^2^)+(0.0644P)^2^+0.4027P] where P=(Fo^2^+2Fc^2^)/3'
_refine_ls_weighting_scheme calc
_refine_ls_wR_factor_gt 0.1154
_refine_ls_wR_factor_ref 0.1174
_reflns_Friedel_coverage 0.000
_reflns_number_gt 3496
_reflns_number_total 3707
_reflns_threshold_expression 'I > 2\s(I)'
_cod_data_source_file co6b00082_si_003.cif
_cod_data_source_block 1
_cod_depositor_comments 'Adding full bibliography for 4513937.cif.'
_cod_database_code 4513937
_shelx_space_group_comment
; 
The symmetry employed for this shelxl refinement is uniquely defined 
by the following loop, which should always be used as a source of 
symmetry information in preference to the above space-group names. 
They are only intended as comments. 
;
_shelx_estimated_absorpt_t_min 0.688
_shelx_estimated_absorpt_t_max 0.733
_shelxl_version_number 2013-4

loop_
_space_group_symop_operation_xyz
'x, y, z'
'-x, y+1/2, -z+1/2'
'-x, -y, -z'
'x, -y-1/2, z-1/2'

loop_
_atom_site_label
_atom_site_type_symbol
_atom_site_fract_x
_atom_site_fract_y
_atom_site_fract_z
_atom_site_U_iso_or_equiv
_atom_site_adp_type
_atom_site_occupancy
_atom_site_site_symmetry_order
_atom_site_calc_flag
_atom_site_refinement_flags_posn
_atom_site_refinement_flags_adp
C1 C 0.22629(8) 0.24665(12) 0.61243(7) 0.0338(3) Uani 1 1 d . .
C2 C 0.18497(8) 0.33992(12) 0.67274(7) 0.0349(3) Uani 1 1 d . .
C3 C 0.18311(9) 0.48788(13) 0.66564(9) 0.0432(3) Uani 1 1 d . .
H3 H 0.2123 0.5323 0.6211 0.052 Uiso 1 1 calc R U
C4 C 0.13804(10) 0.56751(14) 0.72479(10) 0.0507(3) Uani 1 1 d . .
H4 H 0.1367 0.6657 0.7199 0.061 Uiso 1 1 calc R U
C5 C 0.09474(10) 0.50211(15) 0.79155(9) 0.0522(3) Uani 1 1 d . .
H5 H 0.0644 0.5569 0.8310 0.063 Uiso 1 1 calc R U
C6 C 0.09609(10) 0.35688(15) 0.80025(9) 0.0498(3) Uani 1 1 d . .
H6 H 0.0673 0.3133 0.8454 0.060 Uiso 1 1 calc R U
C7 C 0.14107(8) 0.27703(13) 0.74057(8) 0.0380(3) Uani 1 1 d . .
C8 C 0.18196(8) 0.04145(12) 0.69501(7) 0.0366(3) Uani 1 1 d . .
C9 C 0.21752(8) 0.10254(12) 0.61765(7) 0.0340(3) Uani 1 1 d . .
C10 C 0.24363(8) 0.01657(12) 0.54324(7) 0.0365(3) Uani 1 1 d . .
C11 C 0.30408(9) 0.07821(14) 0.49202(8) 0.0426(3) Uani 1 1 d . .
H11 H 0.3190 0.0311 0.4416 0.051 Uiso 1 1 calc R U
C12 C 0.34800(9) 0.22241(13) 0.51490(8) 0.0418(3) Uani 1 1 d . .
C13 C 0.44050(9) 0.22313(13) 0.58957(9) 0.0423(3) Uani 1 1 d . .
C14 C 0.47825(11) 0.35156(16) 0.62558(11) 0.0582(4) Uani 1 1 d . .
H14 H 0.4469 0.4355 0.6041 0.070 Uiso 1 1 calc R U
C15 C 0.56163(12) 0.35620(19) 0.69282(12) 0.0665(4) Uani 1 1 d . .
H15 H 0.5861 0.4431 0.7159 0.080 Uiso 1 1 calc R U
C16 C 0.60912(11) 0.23304(19) 0.72613(11) 0.0628(4) Uani 1 1 d . .
H16 H 0.6649 0.2362 0.7719 0.075 Uiso 1 1 calc R U
C17 C 0.57259(11) 0.10525(18) 0.69041(11) 0.0603(4) Uani 1 1 d . .
H17 H 0.6043 0.0216 0.7120 0.072 Uiso 1 1 calc R U
C18 C 0.48900(10) 0.10032(15) 0.62259(10) 0.0505(3) Uani 1 1 d . .
H18 H 0.4653 0.0133 0.5991 0.061 Uiso 1 1 calc R U
C19 C 0.36900(12) 0.30005(17) 0.43134(10) 0.0567(4) Uani 1 1 d . .
H19A H 0.3083 0.3031 0.3875 0.085 Uiso 1 1 calc R U
H19B H 0.4210 0.2512 0.4066 0.085 Uiso 1 1 calc R U
H19C H 0.3910 0.3948 0.4472 0.085 Uiso 1 1 calc R U
C20 C 0.19357(9) -0.12108(12) 0.51582(7) 0.0372(3) Uani 1 1 d . .
C21 C 0.24342(11) -0.22242(14) 0.47202(9) 0.0486(3) Uani 1 1 d . .
H21 H 0.3115 -0.2099 0.4679 0.058 Uiso 1 1 calc R U
C22 C 0.19297(13) -0.34144(15) 0.43449(10) 0.0584(4) Uani 1 1 d . .
H22 H 0.2269 -0.4072 0.4044 0.070 Uiso 1 1 calc R U
C23 C 0.09260(13) -0.36300(16) 0.44156(10) 0.0590(4) Uani 1 1 d . .
H23 H 0.0585 -0.4423 0.4155 0.071 Uiso 1 1 calc R U
C24 C 0.04326(11) -0.26639(15) 0.48741(9) 0.0522(3) Uani 1 1 d . .
H24 H -0.0238 -0.2820 0.4938 0.063 Uiso 1 1 calc R U
C25 C 0.09286(9) -0.14612(13) 0.52408(8) 0.0413(3) Uani 1 1 d . .
H25 H 0.0586 -0.0813 0.5546 0.050 Uiso 1 1 calc R U
O1 O 0.14293(7) 0.13258(9) 0.75259(6) 0.0439(2) Uani 1 1 d . .
O2 O 0.26904(6) 0.30889(9) 0.54770(6) 0.0409(2) Uani 1 1 d . .
O3 O 0.18385(8) -0.08179(9) 0.71513(6) 0.0507(3) Uani 1 1 d . .

loop_
_atom_site_aniso_label
_atom_site_aniso_U_11
_atom_site_aniso_U_22
_atom_site_aniso_U_33
_atom_site_aniso_U_23
_atom_site_aniso_U_13
_atom_site_aniso_U_12
C1 0.0300(5) 0.0361(6) 0.0343(5) 0.0027(4) 0.0026(4) -0.0013(4)
C2 0.0303(5) 0.0349(6) 0.0376(6) -0.0023(4) 0.0002(4) -0.0006(4)
C3 0.0428(6) 0.0348(6) 0.0506(7) -0.0001(5) 0.0032(5) -0.0022(5)
C4 0.0496(7) 0.0372(7) 0.0622(8) -0.0098(6) 0.0003(6) 0.0025(5)
C5 0.0521(7) 0.0505(8) 0.0538(8) -0.0173(6) 0.0077(6) 0.0060(6)
C6 0.0542(7) 0.0526(8) 0.0445(7) -0.0074(6) 0.0141(6) 0.0018(6)
C7 0.0385(6) 0.0361(6) 0.0381(6) -0.0032(5) 0.0027(5) -0.0008(4)
C8 0.0396(6) 0.0348(6) 0.0342(5) 0.0007(4) 0.0029(4) -0.0004(4)
C9 0.0326(5) 0.0336(6) 0.0353(6) 0.0000(4) 0.0043(4) -0.0004(4)
C10 0.0356(5) 0.0374(6) 0.0362(6) -0.0019(4) 0.0049(4) 0.0014(4)
C11 0.0436(6) 0.0460(7) 0.0401(6) -0.0053(5) 0.0127(5) -0.0022(5)
C12 0.0409(6) 0.0438(7) 0.0435(6) 0.0009(5) 0.0157(5) -0.0022(5)
C13 0.0369(6) 0.0457(7) 0.0474(7) 0.0006(5) 0.0160(5) -0.0036(5)
C14 0.0505(8) 0.0479(8) 0.0744(10) -0.0030(7) 0.0052(7) -0.0036(6)
C15 0.0525(8) 0.0641(10) 0.0803(11) -0.0161(8) 0.0035(7) -0.0103(7)
C16 0.0428(7) 0.0799(11) 0.0638(9) -0.0039(8) 0.0028(6) -0.0027(7)
C17 0.0473(7) 0.0635(9) 0.0691(9) 0.0087(7) 0.0066(7) 0.0056(7)
C18 0.0455(7) 0.0469(7) 0.0602(8) 0.0007(6) 0.0118(6) -0.0012(5)
C19 0.0624(8) 0.0623(9) 0.0493(8) 0.0075(6) 0.0204(6) -0.0079(7)
C20 0.0420(6) 0.0372(6) 0.0318(5) -0.0014(4) 0.0042(4) -0.0003(5)
C21 0.0546(7) 0.0461(7) 0.0470(7) -0.0060(5) 0.0142(6) 0.0016(6)
C22 0.0831(10) 0.0447(7) 0.0479(8) -0.0122(6) 0.0126(7) 0.0018(7)
C23 0.0796(10) 0.0458(8) 0.0471(7) -0.0071(6) -0.0034(7) -0.0155(7)
C24 0.0499(7) 0.0541(8) 0.0484(7) 0.0029(6) -0.0047(6) -0.0122(6)
C25 0.0416(6) 0.0430(6) 0.0380(6) 0.0001(5) 0.0023(5) 0.0000(5)
O1 0.0577(5) 0.0378(5) 0.0391(4) -0.0002(3) 0.0165(4) -0.0014(4)
O2 0.0416(4) 0.0376(4) 0.0456(5) 0.0061(3) 0.0134(4) -0.0002(3)
O3 0.0737(6) 0.0357(5) 0.0436(5) 0.0072(4) 0.0123(4) 0.0016(4)

loop_
_atom_type_symbol
_atom_type_description
_atom_type_scat_dispersion_real
_atom_type_scat_dispersion_imag
_atom_type_scat_source
C C 0.0181 0.0091 'International Tables Vol C Tables 4.2.6.8 and 6.1.1.4'
H H 0.0000 0.0000 'International Tables Vol C Tables 4.2.6.8 and 6.1.1.4'
O O 0.0492 0.0322 'International Tables Vol C Tables 4.2.6.8 and 6.1.1.4'

loop_
_geom_angle_atom_site_label_1
_geom_angle_atom_site_label_2
_geom_angle_atom_site_label_3
_geom_angle
O2 C1 C9 121.80(10)
O2 C1 C2 116.32(10)
C9 C1 C2 121.78(10)
C7 C2 C3 118.49(11)
C7 C2 C1 117.00(10)
C3 C2 C1 124.47(11)
C4 C3 C2 119.94(12)
C4 C3 H3 120.0
C2 C3 H3 120.0
C3 C4 C5 120.35(12)
C3 C4 H4 119.8
C5 C4 H4 119.8
C6 C5 C4 120.83(12)
C6 C5 H5 119.6
C4 C5 H5 119.6
C5 C6 C7 118.73(13)
C5 C6 H6 120.6
C7 C6 H6 120.6
O1 C7 C6 117.06(11)
O1 C7 C2 121.26(10)
C6 C7 C2 121.66(12)
O3 C8 O1 116.02(10)
O3 C8 C9 126.33(11)
O1 C8 C9 117.65(10)
C1 C9 C8 118.97(10)
C1 C9 C10 118.12(10)
C8 C9 C10 122.90(10)
C11 C10 C9 116.12(10)
C11 C10 C20 120.40(10)
C9 C10 C20 122.74(10)
C10 C11 C12 120.84(11)
C10 C11 H11 119.6
C12 C11 H11 119.6
O2 C12 C11 107.65(9)
O2 C12 C19 104.38(10)
C11 C12 C19 111.43(11)
O2 C12 C13 106.67(9)
C11 C12 C13 114.33(10)
C19 C12 C13 111.69(10)
C18 C13 C14 118.23(13)
C18 C13 C12 122.46(12)
C14 C13 C12 119.31(12)
C15 C14 C13 120.87(15)
C15 C14 H14 119.6
C13 C14 H14 119.6
C14 C15 C16 120.61(15)
C14 C15 H15 119.7
C16 C15 H15 119.7
C17 C16 C15 118.92(14)
C17 C16 H16 120.5
C15 C16 H16 120.5
C16 C17 C18 120.59(14)
C16 C17 H17 119.7
C18 C17 H17 119.7
C13 C18 C17 120.79(14)
C13 C18 H18 119.6
C17 C18 H18 119.6
C12 C19 H19A 109.5
C12 C19 H19B 109.5
H19A C19 H19B 109.5
C12 C19 H19C 109.5
H19A C19 H19C 109.5
H19B C19 H19C 109.5
C25 C20 C21 118.07(11)
C25 C20 C10 121.38(10)
C21 C20 C10 120.19(11)
C22 C21 C20 120.85(13)
C22 C21 H21 119.6
C20 C21 H21 119.6
C23 C22 C21 120.28(13)
C23 C22 H22 119.9
C21 C22 H22 119.9
C22 C23 C24 119.58(13)
C22 C23 H23 120.2
C24 C23 H23 120.2
C23 C24 C25 120.43(13)
C23 C24 H24 119.8
C25 C24 H24 119.8
C24 C25 C20 120.73(12)
C24 C25 H25 119.6
C20 C25 H25 119.6
C7 O1 C8 122.33(9)
C1 O2 C12 114.32(9)

loop_
_geom_bond_atom_site_label_1
_geom_bond_atom_site_label_2
_geom_bond_distance
C1 O2 1.3443(13)
C1 C9 1.3696(16)
C1 C2 1.4395(16)
C2 C7 1.3927(16)
C2 C3 1.4016(17)
C3 C4 1.3784(18)
C3 H3 0.9300
C4 C5 1.386(2)
C4 H4 0.9300
C5 C6 1.378(2)
C5 H5 0.9300
C6 C7 1.3847(17)
C6 H6 0.9300
C7 O1 1.3761(15)
C8 O3 1.2022(14)
C8 O1 1.3839(14)
C8 C9 1.4493(15)
C9 C10 1.4722(15)
C10 C11 1.3392(17)
C10 C20 1.4897(16)
C11 C12 1.5011(17)
C11 H11 0.9300
C12 O2 1.4827(14)
C12 C19 1.5227(17)
C12 C13 1.5302(18)
C13 C18 1.3816(19)
C13 C14 1.3898(19)
C14 C15 1.380(2)
C14 H14 0.9300
C15 C16 1.380(2)
C15 H15 0.9300
C16 C17 1.378(2)
C16 H16 0.9300
C17 C18 1.387(2)
C17 H17 0.9300
C18 H18 0.9300
C19 H19A 0.9600
C19 H19B 0.9600
C19 H19C 0.9600
C20 C25 1.3934(17)
C20 C21 1.3932(17)
C21 C22 1.384(2)
C21 H21 0.9300
C22 C23 1.379(2)
C22 H22 0.9300
C23 C24 1.377(2)
C23 H23 0.9300
C24 C25 1.3843(18)
C24 H24 0.9300
C25 H25 0.9300

loop_
_geom_torsion_atom_site_label_1
_geom_torsion_atom_site_label_2
_geom_torsion_atom_site_label_3
_geom_torsion_atom_site_label_4
_geom_torsion
O2 C1 C2 C7 -179.55(9)
C9 C1 C2 C7 3.95(15)
O2 C1 C2 C3 2.71(16)
C9 C1 C2 C3 -173.79(11)
C7 C2 C3 C4 -0.33(17)
C1 C2 C3 C4 177.39(10)
C2 C3 C4 C5 0.20(19)
C3 C4 C5 C6 0.2(2)
C4 C5 C6 C7 -0.4(2)
C5 C6 C7 O1 178.61(12)
C5 C6 C7 C2 0.26(19)
C3 C2 C7 O1 -178.18(10)
C1 C2 C7 O1 3.93(15)
C3 C2 C7 C6 0.10(17)
C1 C2 C7 C6 -177.79(11)
O2 C1 C9 C8 172.64(9)
C2 C1 C9 C8 -11.05(16)
O2 C1 C9 C10 -8.14(16)
C2 C1 C9 C10 168.17(9)
O3 C8 C9 C1 -168.82(12)
O1 C8 C9 C1 10.34(15)
O3 C8 C9 C10 12.00(18)
O1 C8 C9 C10 -168.84(10)
C1 C9 C10 C11 21.23(16)
C8 C9 C10 C11 -159.58(11)
C1 C9 C10 C20 -148.94(11)
C8 C9 C10 C20 30.24(16)
C9 C10 C11 C12 4.48(17)
C20 C10 C11 C12 174.90(11)
C10 C11 C12 O2 -38.71(15)
C10 C11 C12 C19 -152.58(12)
C10 C11 C12 C13 79.59(14)
O2 C12 C13 C18 128.83(12)
C11 C12 C13 C18 9.97(16)
C19 C12 C13 C18 -117.71(14)
O2 C12 C13 C14 -51.65(14)
C11 C12 C13 C14 -170.51(11)
C19 C12 C13 C14 61.81(16)
C18 C13 C14 C15 -0.3(2)
C12 C13 C14 C15 -179.85(13)
C13 C14 C15 C16 -0.3(3)
C14 C15 C16 C17 0.7(3)
C15 C16 C17 C18 -0.5(2)
C14 C13 C18 C17 0.5(2)
C12 C13 C18 C17 -179.93(12)
C16 C17 C18 C13 -0.1(2)
C11 C10 C20 C25 -137.83(12)
C9 C10 C20 C25 31.94(16)
C11 C10 C20 C21 35.10(17)
C9 C10 C20 C21 -155.14(11)
C25 C20 C21 C22 2.71(19)
C10 C20 C21 C22 -170.45(12)
C20 C21 C22 C23 -1.3(2)
C21 C22 C23 C24 -1.0(2)
C22 C23 C24 C25 1.9(2)
C23 C24 C25 C20 -0.4(2)
C21 C20 C25 C24 -1.84(18)
C10 C20 C25 C24 171.24(11)
C6 C7 O1 C8 177.23(10)
C2 C7 O1 C8 -4.42(16)
O3 C8 O1 C7 176.48(11)
C9 C8 O1 C7 -2.77(15)
C9 C1 O2 C12 -29.64(14)
C2 C1 O2 C12 153.86(9)
C11 C12 O2 C1 50.53(13)
C19 C12 O2 C1 169.03(10)
C13 C12 O2 C1 -72.60(11)
